data_4102036
loop_
_publ_author_name
'Steven E. Wheeler'
'Anne J. McNeil'
'Peter M\"uller'
'Timothy M. Swager'
'K. N. Houk'

_publ_section_title
;
 Probing Substituent Effects in Aryl-Aryl Interactions Using
 Stereoselective Diels-Alder Cycloadditions
;
_journal_name_full 'Journal of the American Chemical Society'
_journal_page_first 3304
_journal_page_last 3311
_journal_paper_doi 10.1021/ja903653j
_journal_volume 132
_journal_year 2010
_chemical_formula_sum 'C34 H24 O5'
_chemical_formula_weight 512.53
_chemical_name_systematic
;
 ?
;
_space_group_IT_number 2
_symmetry_cell_setting triclinic
_symmetry_space_group_name_Hall '-P 1'
_symmetry_space_group_name_H-M 'P -1'
_atom_sites_solution_hydrogens geom
_atom_sites_solution_primary direct
_atom_sites_solution_secondary difmap
_audit_creation_method SHELXL-97
_cell_angle_alpha 86.862(8)
_cell_angle_beta 87.431(7)
_cell_angle_gamma 66.934(7)
_cell_formula_units_Z 2
_cell_length_a 9.319(3)
_cell_length_b 10.361(3)
_cell_length_c 13.908(3)
_cell_measurement_reflns_used 3149
_cell_measurement_temperature 100(2)
_cell_measurement_theta_max 23.10
_cell_measurement_theta_min 2.38
_cell_volume 1233.3(6)
_computing_cell_refinement 'SAINT 7 (Bruker-AXS, 2005)'
_computing_data_collection 'SMART 5 (Bruker-AXS, 2003)'
_computing_data_reduction 'SAINT 7 (Bruker-AXS, 2005)'
_computing_molecular_graphics 'Bruker SHELXTL'
_computing_publication_material 'Bruker SHELXTL'
_computing_structure_refinement 'SHELXL-97 (Sheldrick, 1997)'
_computing_structure_solution 'SHELXS-97 (Sheldrick, 1990)'
_diffrn_ambient_temperature 100(2)
_diffrn_detector_area_resol_mean 8.3
_diffrn_measured_fraction_theta_full 0.998
_diffrn_measured_fraction_theta_max 0.998
_diffrn_measurement_device_type 'Bruker Smart APEX CCD'
_diffrn_measurement_method 'omega and phi scans'
_diffrn_radiation_monochromator graphite
_diffrn_radiation_source 'fine-focus sealed tube'
_diffrn_radiation_type MoK\a
_diffrn_radiation_wavelength 0.71073
_diffrn_reflns_av_sigmaI/netI 0.0401
_diffrn_reflns_limit_h_max 11
_diffrn_reflns_limit_h_min -11
_diffrn_reflns_limit_k_max 12
_diffrn_reflns_limit_k_min -12
_diffrn_reflns_limit_l_max 16
_diffrn_reflns_limit_l_min 0
_diffrn_reflns_number 4354
_diffrn_reflns_theta_full 25.03
_diffrn_reflns_theta_max 25.03
_diffrn_reflns_theta_min 2.14
_diffrn_standards_decay_% 0
_diffrn_standards_interval_count 0
_diffrn_standards_interval_time 0
_diffrn_standards_number 0
_exptl_absorpt_coefficient_mu 0.092
_exptl_absorpt_correction_T_max 0.9972
_exptl_absorpt_correction_T_min 0.9818
_exptl_absorpt_correction_type multi-scan
_exptl_absorpt_process_details 'SADABS (Sheldrick, 2005)'
_exptl_crystal_colour colourless
_exptl_crystal_density_diffrn 1.380
_exptl_crystal_density_method 'not measured'
_exptl_crystal_description plate
_exptl_crystal_F_000 536
_exptl_crystal_size_max 0.20
_exptl_crystal_size_mid 0.20
_exptl_crystal_size_min 0.03
_refine_diff_density_max 0.313
_refine_diff_density_min -0.323
_refine_diff_density_rms 0.072
_refine_ls_extinction_method none
_refine_ls_goodness_of_fit_ref 1.072
_refine_ls_hydrogen_treatment constr
_refine_ls_matrix_type full
_refine_ls_number_parameters 355
_refine_ls_number_reflns 4354
_refine_ls_number_restraints 406
_refine_ls_restrained_S_all 1.022
_refine_ls_R_factor_all 0.0676
_refine_ls_R_factor_gt 0.0503
_refine_ls_shift/su_max 0.000
_refine_ls_shift/su_mean 0.000
_refine_ls_structure_factor_coef Fsqd
_refine_ls_weighting_details 'calc w=1/[\s^2^(Fo^2^)+(0.0799P)^2^+0.3965P] where P=(Fo^2^+2Fc^2^)/3'
_refine_ls_weighting_scheme calc
_refine_ls_wR_factor_gt 0.1341
_refine_ls_wR_factor_ref 0.1479
_reflns_number_gt 3443
_reflns_number_total 4354
_reflns_threshold_expression >2sigma(I)
_cod_data_source_file ja903653j_si_003.cif
_cod_data_source_block 07078
_cod_original_cell_volume 1233.2(6)
_cod_database_code 4102036

loop_
_symmetry_equiv_pos_as_xyz
'x, y, z'
'-x, -y, -z'

loop_
_atom_site_label
_atom_site_type_symbol
_atom_site_fract_x
_atom_site_fract_y
_atom_site_fract_z
_atom_site_U_iso_or_equiv
_atom_site_adp_type
_atom_site_occupancy
_atom_site_symmetry_multiplicity
_atom_site_calc_flag
_atom_site_refinement_flags
_atom_site_disorder_assembly
_atom_site_disorder_group
C1 C 0.5617(3) 0.8596(2) 0.69593(16) 0.0178(5) Uani 1 1 d U . .
C2 C 0.5755(3) 0.9953(3) 0.64728(16) 0.0187(5) Uani 1 1 d U . .
H2 H 0.5839 0.9919 0.5755 0.022 Uiso 1 1 calc R . .
C3 C 0.4291(3) 1.1161(2) 0.68142(17) 0.0189(5) Uani 1 1 d U . .
C4 C 0.3123(3) 1.2081(3) 0.62352(18) 0.0232(5) Uani 1 1 d U . .
H4 H 0.3195 1.1997 0.5556 0.028 Uiso 1 1 calc R . .
C5 C 0.1835(3) 1.3135(3) 0.66603(19) 0.0259(6) Uani 1 1 d U . .
H5 H 0.1038 1.3779 0.6268 0.031 Uiso 1 1 calc R . .
C6 C 0.1722(3) 1.3238(3) 0.76509(19) 0.0254(5) Uani 1 1 d U . .
H6 H 0.0851 1.3962 0.7934 0.030 Uiso 1 1 calc R . .
C7 C 0.2873(3) 1.2292(3) 0.82394(18) 0.0231(5) Uani 1 1 d U . .
H7 H 0.2771 1.2349 0.8920 0.028 Uiso 1 1 calc R . .
C8 C 0.4172(3) 1.1265(2) 0.78179(17) 0.0183(5) Uani 1 1 d U . .
C9 C 0.5550(3) 1.0142(3) 0.83431(17) 0.0191(5) Uani 1 1 d U . .
H9 H 0.5472 1.0256 0.9055 0.023 Uiso 1 1 calc R . .
C10 C 0.5499(3) 0.8708(2) 0.80657(16) 0.0179(5) Uani 1 1 d U . .
C11 C 0.6723(3) 0.7332(3) 0.85525(17) 0.0184(5) Uani 1 1 d U . .
H11 H 0.6686 0.7365 0.9271 0.022 Uiso 1 1 calc R . .
C12 C 0.6312(3) 0.6151(2) 0.82100(16) 0.0184(5) Uani 1 1 d U . .
C13 C 0.5805(3) 0.5269(3) 0.87852(17) 0.0223(5) Uani 1 1 d U . .
H13 H 0.5718 0.5350 0.9464 0.027 Uiso 1 1 calc R . .
C14 C 0.5423(3) 0.4262(3) 0.83585(18) 0.0251(6) Uani 1 1 d U . .
H14 H 0.5104 0.3638 0.8751 0.030 Uiso 1 1 calc R . .
C15 C 0.5507(3) 0.4166(2) 0.73651(18) 0.0242(5) Uani 1 1 d U . .
H15 H 0.5236 0.3483 0.7080 0.029 Uiso 1 1 calc R . .
C16 C 0.5988(3) 0.5067(3) 0.67829(18) 0.0221(5) Uani 1 1 d U . .
H16 H 0.6029 0.5012 0.6102 0.027 Uiso 1 1 calc R . .
C17 C 0.6409(2) 0.6049(2) 0.72092(17) 0.0176(5) Uani 1 1 d U . .
C18 C 0.6920(3) 0.7141(2) 0.66887(16) 0.0180(5) Uani 1 1 d U . .
H18 H 0.7038 0.7024 0.5977 0.022 Uiso 1 1 calc R . .
C19 C 0.4042(3) 0.8600(2) 0.66931(17) 0.0184(5) Uani 1 1 d U . .
O2 O 0.3592(2) 0.85374(18) 0.59158(12) 0.0244(4) Uani 1 1 d U . .
O1 O 0.31110(18) 0.86784(16) 0.75152(11) 0.0213(4) Uani 1 1 d U . .
C20 C 0.3873(3) 0.8747(3) 0.83301(17) 0.0199(5) Uani 1 1 d U . .
O3 O 0.3264(2) 0.8821(2) 0.91122(12) 0.0259(4) Uani 1 1 d U . .
C21 C 0.7120(3) 1.0169(2) 0.68951(17) 0.0197(5) Uani 1 1 d U . .
C22 C 0.8342(3) 1.0346(3) 0.63692(19) 0.0249(6) Uani 1 1 d U . .
H22 H 0.8410 1.0292 0.5688 0.030 Uiso 1 1 calc R . .
C23 C 0.9462(3) 1.0606(3) 0.6864(2) 0.0282(6) Uani 1 1 d U . .
H23 H 1.0302 1.0729 0.6514 0.034 Uiso 1 1 calc R . .
C24 C 0.9374(3) 1.0686(2) 0.7854(2) 0.0283(6) Uani 1 1 d U . .
H24 H 1.0159 1.0850 0.8179 0.034 Uiso 1 1 calc R . .
C25 C 0.8135(3) 1.0527(3) 0.83822(19) 0.0242(6) Uani 1 1 d U . .
H25 H 0.8061 1.0595 0.9062 0.029 Uiso 1 1 calc R . .
C26 C 0.7017(3) 1.0267(2) 0.78921(17) 0.0195(5) Uani 1 1 d U . .
C27 C 0.8332(3) 0.7101(2) 0.81244(16) 0.0177(5) Uani 1 1 d U . .
C28 C 0.9627(3) 0.6987(2) 0.86498(17) 0.0198(5) Uani 1 1 d U . .
O4 O 0.9392(2) 0.71363(19) 0.96296(11) 0.0257(4) Uani 1 1 d U . .
C33 C 1.0756(4) 0.6898(5) 1.0166(2) 0.0518(10) Uani 1 1 d U . .
H33A H 1.1521 0.5941 1.0071 0.078 Uiso 1 1 calc R . .
H33B H 1.0471 0.7016 1.0852 0.078 Uiso 1 1 calc R . .
H33C H 1.1209 0.7573 0.9942 0.078 Uiso 1 1 calc R . .
C29 C 1.1030(3) 0.6770(2) 0.81503(17) 0.0214(5) Uani 1 1 d U . .
H29 H 1.1925 0.6680 0.8494 0.026 Uiso 1 1 calc R . .
C30 C 1.1129(3) 0.6683(2) 0.71542(18) 0.0206(5) Uani 1 1 d U . .
H30 H 1.2093 0.6534 0.6825 0.025 Uiso 1 1 calc R . .
C31 C 0.9838(3) 0.6812(2) 0.66332(16) 0.0192(5) Uani 1 1 d U . .
O5 O 0.98172(19) 0.67561(19) 0.56465(11) 0.0245(4) Uani 1 1 d U . .
C34 C 1.1252(3) 0.6591(3) 0.51386(19) 0.0331(7) Uani 1 1 d U . .
H34A H 1.1561 0.7357 0.5289 0.050 Uiso 1 1 calc R . .
H34B H 1.1103 0.6613 0.4444 0.050 Uiso 1 1 calc R . .
H34C H 1.2069 0.5690 0.5337 0.050 Uiso 1 1 calc R . .
C32 C 0.8434(2) 0.7004(2) 0.71373(16) 0.0165(5) Uani 1 1 d U . .

loop_
_atom_site_aniso_label
_atom_site_aniso_U_11
_atom_site_aniso_U_22
_atom_site_aniso_U_33
_atom_site_aniso_U_23
_atom_site_aniso_U_13
_atom_site_aniso_U_12
C1 0.0118(11) 0.0199(12) 0.0237(13) 0.0012(9) 0.0028(9) -0.0091(9)
C2 0.0168(12) 0.0224(13) 0.0191(12) 0.0001(9) 0.0037(9) -0.0105(10)
C3 0.0144(12) 0.0177(12) 0.0278(13) 0.0000(9) 0.0017(9) -0.0100(9)
C4 0.0243(13) 0.0251(13) 0.0249(13) 0.0004(10) -0.0012(10) -0.0147(11)
C5 0.0180(13) 0.0181(13) 0.0407(16) 0.0022(11) -0.0049(11) -0.0061(10)
C6 0.0152(12) 0.0216(12) 0.0399(15) -0.0026(11) 0.0045(10) -0.0083(10)
C7 0.0193(13) 0.0256(13) 0.0292(14) -0.0053(10) 0.0073(10) -0.0142(11)
C8 0.0128(11) 0.0201(12) 0.0256(13) -0.0017(9) 0.0019(9) -0.0104(9)
C9 0.0150(12) 0.0240(12) 0.0211(12) -0.0027(9) 0.0036(9) -0.0108(10)
C10 0.0110(11) 0.0235(12) 0.0210(12) -0.0016(9) 0.0038(9) -0.0091(9)
C11 0.0120(12) 0.0234(12) 0.0203(12) 0.0007(9) 0.0038(9) -0.0082(10)
C12 0.0098(11) 0.0197(12) 0.0237(13) 0.0017(9) 0.0029(9) -0.0044(9)
C13 0.0140(12) 0.0284(14) 0.0246(13) 0.0023(10) 0.0048(9) -0.0093(10)
C14 0.0213(13) 0.0224(13) 0.0340(15) 0.0048(10) 0.0042(10) -0.0124(11)
C15 0.0172(12) 0.0217(13) 0.0369(15) -0.0035(10) 0.0040(10) -0.0112(10)
C16 0.0167(12) 0.0231(13) 0.0264(13) -0.0035(10) 0.0052(10) -0.0077(10)
C17 0.0068(10) 0.0181(11) 0.0259(13) 0.0015(9) 0.0041(9) -0.0035(9)
C18 0.0152(12) 0.0222(12) 0.0183(12) -0.0014(9) 0.0037(9) -0.0094(10)
C19 0.0151(12) 0.0155(12) 0.0252(13) 0.0007(9) 0.0036(10) -0.0072(10)
O2 0.0190(9) 0.0310(10) 0.0246(10) -0.0012(7) -0.0005(7) -0.0115(8)
O1 0.0138(8) 0.0264(9) 0.0252(9) -0.0014(7) 0.0034(7) -0.0098(7)
C20 0.0138(12) 0.0223(13) 0.0232(13) -0.0009(10) 0.0037(10) -0.0071(10)
O3 0.0191(9) 0.0352(11) 0.0257(10) -0.0017(7) 0.0077(7) -0.0139(8)
C21 0.0132(11) 0.0145(11) 0.0314(14) 0.0005(9) 0.0036(9) -0.0061(9)
C22 0.0193(13) 0.0200(13) 0.0355(15) 0.0007(10) 0.0073(10) -0.0087(11)
C23 0.0144(13) 0.0232(13) 0.0481(17) 0.0019(11) 0.0067(11) -0.0096(10)
C24 0.0161(12) 0.0213(13) 0.0503(17) -0.0010(11) -0.0012(11) -0.0102(10)
C25 0.0169(13) 0.0219(13) 0.0346(14) -0.0009(10) -0.0018(10) -0.0084(10)
C26 0.0143(12) 0.0165(12) 0.0286(13) -0.0002(9) 0.0028(9) -0.0073(9)
C27 0.0105(11) 0.0171(11) 0.0245(13) 0.0008(9) 0.0039(9) -0.0051(9)
C28 0.0172(13) 0.0205(13) 0.0238(13) -0.0006(9) 0.0007(9) -0.0100(10)
O4 0.0191(9) 0.0396(11) 0.0211(9) -0.0013(7) -0.0010(7) -0.0142(8)
C33 0.0320(18) 0.106(3) 0.0304(16) -0.0060(17) -0.0053(13) -0.0396(19)
C29 0.0105(11) 0.0244(13) 0.0306(14) -0.0002(10) -0.0011(9) -0.0081(10)
C30 0.0102(11) 0.0210(12) 0.0314(14) -0.0015(10) 0.0060(9) -0.0075(9)
C31 0.0155(12) 0.0199(12) 0.0223(13) -0.0008(9) 0.0045(9) -0.0076(10)
O5 0.0158(9) 0.0367(11) 0.0237(10) -0.0020(7) 0.0080(7) -0.0141(8)
C34 0.0205(14) 0.0505(18) 0.0290(15) -0.0006(12) 0.0114(11) -0.0159(13)
C32 0.0107(11) 0.0140(11) 0.0259(13) 0.0000(9) 0.0023(9) -0.0065(9)

loop_
_atom_type_symbol
_atom_type_description
_atom_type_scat_dispersion_real
_atom_type_scat_dispersion_imag
_atom_type_scat_source
C C 0.0033 0.0016 'International Tables Vol C Tables 4.2.6.8 and 6.1.1.4'
H H 0.0000 0.0000 'International Tables Vol C Tables 4.2.6.8 and 6.1.1.4'
O O 0.0106 0.0060 'International Tables Vol C Tables 4.2.6.8 and 6.1.1.4'

loop_
_geom_angle_atom_site_label_1
_geom_angle_atom_site_label_2
_geom_angle_atom_site_label_3
_geom_angle
_geom_angle_site_symmetry_1
_geom_angle_site_symmetry_3
_geom_angle_publ_flag
C19 C1 C10 104.13(18) . . ?
C19 C1 C18 108.04(18) . . ?
C10 C1 C18 109.49(19) . . ?
C19 C1 C2 107.57(18) . . ?
C10 C1 C2 109.70(19) . . ?
C18 C1 C2 117.09(18) . . ?
C21 C2 C3 105.90(19) . . ?
C21 C2 C1 109.33(19) . . ?
C3 C2 C1 104.70(18) . . ?
C4 C3 C8 120.4(2) . . ?
C4 C3 C2 126.2(2) . . ?
C8 C3 C2 113.4(2) . . ?
C3 C4 C5 119.4(2) . . ?
C6 C5 C4 120.0(2) . . ?
C5 C6 C7 120.8(2) . . ?
C8 C7 C6 119.3(2) . . ?
C7 C8 C3 120.0(2) . . ?
C7 C8 C9 126.7(2) . . ?
C3 C8 C9 113.2(2) . . ?
C26 C9 C8 105.92(19) . . ?
C26 C9 C10 109.10(18) . . ?
C8 C9 C10 104.41(18) . . ?
C20 C10 C1 103.85(18) . . ?
C20 C10 C9 108.05(18) . . ?
C1 C10 C9 109.90(19) . . ?
C20 C10 C11 107.55(18) . . ?
C1 C10 C11 109.79(19) . . ?
C9 C10 C11 116.86(19) . . ?
C27 C11 C12 106.46(18) . . ?
C27 C11 C10 108.38(18) . . ?
C12 C11 C10 104.71(18) . . ?
C13 C12 C17 120.2(2) . . ?
C13 C12 C11 126.2(2) . . ?
C17 C12 C11 113.5(2) . . ?
C12 C13 C14 119.5(2) . . ?
C15 C14 C13 120.4(2) . . ?
C14 C15 C16 120.3(2) . . ?
C17 C16 C15 119.3(2) . . ?
C16 C17 C12 120.3(2) . . ?
C16 C17 C18 126.6(2) . . ?
C12 C17 C18 113.1(2) . . ?
C32 C18 C17 106.79(18) . . ?
C32 C18 C1 108.33(18) . . ?
C17 C18 C1 104.68(17) . . ?
O2 C19 O1 121.2(2) . . ?
O2 C19 C1 128.5(2) . . ?
O1 C19 C1 110.39(19) . . ?
C20 O1 C19 110.88(18) . . ?
O3 C20 O1 121.1(2) . . ?
O3 C20 C10 128.1(2) . . ?
O1 C20 C10 110.74(18) . . ?
C26 C21 C22 120.4(2) . . ?
C26 C21 C2 113.8(2) . . ?
C22 C21 C2 125.7(2) . . ?
C23 C22 C21 118.5(2) . . ?
C24 C23 C22 121.2(2) . . ?
C23 C24 C25 120.3(2) . . ?
C26 C25 C24 118.7(2) . . ?
C25 C26 C21 120.8(2) . . ?
C25 C26 C9 125.7(2) . . ?
C21 C26 C9 113.4(2) . . ?
C32 C27 C28 121.0(2) . . ?
C32 C27 C11 113.7(2) . . ?
C28 C27 C11 125.3(2) . . ?
O4 C28 C29 125.1(2) . . ?
O4 C28 C27 116.5(2) . . ?
C29 C28 C27 118.4(2) . . ?
C28 O4 C33 115.71(19) . . ?
C30 C29 C28 120.5(2) . . ?
C31 C30 C29 120.9(2) . . ?
O5 C31 C30 125.2(2) . . ?
O5 C31 C32 116.3(2) . . ?
C30 C31 C32 118.5(2) . . ?
C31 O5 C34 115.66(19) . . ?
C27 C32 C31 120.5(2) . . ?
C27 C32 C18 113.80(19) . . ?
C31 C32 C18 125.7(2) . . ?

loop_
_geom_bond_atom_site_label_1
_geom_bond_atom_site_label_2
_geom_bond_distance
_geom_bond_site_symmetry_2
_geom_bond_publ_flag
C1 C19 1.528(3) . ?
C1 C10 1.545(3) . ?
C1 C18 1.573(3) . ?
C1 C2 1.575(3) . ?
C2 C21 1.522(3) . ?
C2 C3 1.524(3) . ?
C3 C4 1.387(4) . ?
C3 C8 1.402(3) . ?
C4 C5 1.401(4) . ?
C5 C6 1.384(4) . ?
C6 C7 1.396(4) . ?
C7 C8 1.392(3) . ?
C8 C9 1.535(3) . ?
C9 C26 1.527(3) . ?
C9 C10 1.574(3) . ?
C10 C20 1.529(3) . ?
C10 C11 1.575(3) . ?
C11 C27 1.521(3) . ?
C11 C12 1.523(3) . ?
C12 C13 1.386(3) . ?
C12 C17 1.398(3) . ?
C13 C14 1.394(4) . ?
C14 C15 1.387(4) . ?
C15 C16 1.393(3) . ?
C16 C17 1.392(3) . ?
C17 C18 1.528(3) . ?
C18 C32 1.521(3) . ?
C19 O2 1.191(3) . ?
C19 O1 1.390(3) . ?
O1 C20 1.384(3) . ?
C20 O3 1.196(3) . ?
C21 C26 1.392(3) . ?
C21 C22 1.393(3) . ?
C22 C23 1.393(4) . ?
C23 C24 1.381(4) . ?
C24 C25 1.400(4) . ?
C25 C26 1.388(3) . ?
C27 C32 1.378(3) . ?
C27 C28 1.401(3) . ?
C28 O4 1.378(3) . ?
C28 C29 1.396(3) . ?
O4 C33 1.433(3) . ?
C29 C30 1.390(3) . ?
C30 C31 1.390(3) . ?
C31 O5 1.378(3) . ?
C31 C32 1.404(3) . ?
O5 C34 1.437(3) . ?
